data_7225475
loop_
_publ_author_name
'de la Cerda-Pedro, J. E.'
'Arcos-Ramos, R.'
'Maldonado-Dom\'inguez, M.'
'Rojas-Lima, S.'
'Romero-\'Avila, M.'
'Carre\'on-Castro, M. P.'
'Santillan, R.'
'Farf\'an, N.'
'L\'opez-Ruiz, H.'

_publ_section_title
;
 Engineering organic semiconducting solids. Multicomponent access to
 crystalline 3-(4-aryl-1,2,3-triazolyl)coumarins
;
_journal_issue 29
_journal_name_full CrystEngComm
_journal_page_first 5562
_journal_paper_doi 10.1039/C6CE01041E
_journal_volume 18
_journal_year 2016
_chemical_formula_moiety 'C17 H10 F N3 O2'
_chemical_formula_sum 'C17 H10 F N3 O2'
_chemical_formula_weight 307.28
_chemical_melting_point 516
_chemical_name_common 5h
_chemical_name_systematic 3-(4-(4-fluorophenyl)-1H-1,2,3-triazol-1-yl)-2H-chromen-2-one
_space_group_crystal_system triclinic
_space_group_IT_number 2
_space_group_name_Hall '-P 1'
_space_group_name_H-M_alt 'P -1'
_symmetry_space_group_name_Hall '-P 1'
_symmetry_space_group_name_H-M 'P -1'
_atom_sites_solution_hydrogens geom
_atom_sites_solution_primary direct
_atom_sites_solution_secondary difmap
_audit_creation_date 2015-10-09
_audit_creation_method
;
Olex2 1.2
(compiled 2014.09.19 svn.r3010 for OlexSys, GUI svn.r4874)
;
_audit_update_record
;
2016-02-24 deposited with the CCDC.
2016-06-03 downloaded from the CCDC.
;
_cell_angle_alpha 79.805(4)
_cell_angle_beta 89.756(4)
_cell_angle_gamma 84.314(4)
_cell_formula_units_Z 2
_cell_length_a 5.8032(3)
_cell_length_b 7.5652(4)
_cell_length_c 15.7517(7)
_cell_measurement_reflns_used 4101
_cell_measurement_temperature 293(2)
_cell_measurement_theta_max 77.1130
_cell_measurement_theta_min 5.6630
_cell_volume 677.21(6)
_computing_cell_refinement
;
CrysAlisPro, Agilent Technologies,
Version 1.171.36.24 (release 03-12-2012 CrysAlis171 .NET)
(compiled Dec  3 2012,18:21:49)
;
_computing_data_collection
;
CrysAlisPro, Agilent Technologies,
Version 1.171.36.24 (release 03-12-2012 CrysAlis171 .NET)
(compiled Dec  3 2012,18:21:49)
;
_computing_data_reduction
;
CrysAlisPro, Agilent Technologies,
Version 1.171.36.24 (release 03-12-2012 CrysAlis171 .NET)
(compiled Dec  3 2012,18:21:49)
;
_computing_molecular_graphics 'Olex2 (Dolomanov et al., 2009)'
_computing_publication_material 'Olex2 (Dolomanov et al., 2009)'
_computing_structure_refinement 'XL (Sheldrick, 2008)'
_computing_structure_solution 'XS (Sheldrick, 2008)'
_diffrn_ambient_temperature 293(2)
_diffrn_detector_area_resol_mean 10.3659
_diffrn_measured_fraction_theta_full 0.999
_diffrn_measured_fraction_theta_max 0.999
_diffrn_measurement_details
;
  1 omega -120.00   -4.00   1.0000    5.9000
omega____ theta____ kappa____ phi______ frames
    -      -41.3004  -19.0000   90.0000 116

  2 omega -122.00  -90.00   1.0000    5.9000
omega____ theta____ kappa____ phi______ frames
    -      -41.3004  -99.0000  -90.0000 32

  3 omega  -77.00  -21.00   1.0000    5.9000
omega____ theta____ kappa____ phi______ frames
    -      -41.3004  -37.0000 -180.0000 56

  4 omega   57.00  130.00   1.0000    5.9000
omega____ theta____ kappa____ phi______ frames
    -       41.3004  178.0000  120.0000 73

  5 omega   61.00   88.00   1.0000    5.9000
omega____ theta____ kappa____ phi______ frames
    -       41.3004  178.0000 -180.0000 27

  6 omega   58.00  101.00   1.0000    5.9000
omega____ theta____ kappa____ phi______ frames
    -       41.3004  178.0000   30.0000 43

  7 omega   85.00  129.00   1.0000    5.9000
omega____ theta____ kappa____ phi______ frames
    -       41.3004  178.0000  -90.0000 44

  8 omega   43.00   80.00   1.0000    5.9000
omega____ theta____ kappa____ phi______ frames
    -      115.0000  -30.0000   90.0000 37

  9 omega   46.00   75.00   1.0000    5.9000
omega____ theta____ kappa____ phi______ frames
    -      115.0000  -30.0000 -180.0000 29

 10 omega   37.00   80.00   1.0000    5.9000
omega____ theta____ kappa____ phi______ frames
    -      115.0000  -30.0000 -120.0000 43

 11 omega   81.00  113.00   1.0000    5.9000
omega____ theta____ kappa____ phi______ frames
    -      115.0000 -111.0000   90.0000 32

 12 omega  122.00  178.00   1.0000    5.9000
omega____ theta____ kappa____ phi______ frames
    -      115.0000  111.0000 -180.0000 56

 13 omega   49.00   88.00   1.0000    5.9000
omega____ theta____ kappa____ phi______ frames
    -      115.0000  -30.0000  -90.0000 39

 14 omega   87.00  125.00   1.0000    5.9000
omega____ theta____ kappa____ phi______ frames
    -      115.0000   30.0000  -60.0000 38

 15 omega   78.00  125.00   1.0000    5.9000
omega____ theta____ kappa____ phi______ frames
    -      115.0000  178.0000 -180.0000 47

 16 omega   38.00  116.00   1.0000    5.9000
omega____ theta____ kappa____ phi______ frames
    -      115.0000 -111.0000  150.0000 78

 17 omega   48.00  107.00   1.0000    5.9000
omega____ theta____ kappa____ phi______ frames
    -      115.0000  -94.0000  -90.0000 59

 18 omega   38.00  104.00   1.0000    5.9000
omega____ theta____ kappa____ phi______ frames
    -      115.0000  -77.0000 -180.0000 66

 19 omega   50.00   85.00   1.0000    5.9000
omega____ theta____ kappa____ phi______ frames
    -      115.0000  -30.0000   30.0000 35

 20 omega   85.00  118.00   1.0000    5.9000
omega____ theta____ kappa____ phi______ frames
    -      115.0000  178.0000   90.0000 33

 21 omega  128.00  173.00   1.0000    5.9000
omega____ theta____ kappa____ phi______ frames
    -      115.0000   30.0000  -60.0000 45

 22 omega   50.00  108.00   1.0000    5.9000
omega____ theta____ kappa____ phi______ frames
    -      115.0000  -94.0000  -30.0000 58

 23 omega  103.00  178.00   1.0000    5.9000
omega____ theta____ kappa____ phi______ frames
    -      115.0000  111.0000  150.0000 75

 24 omega  130.00  178.00   1.0000    5.9000
omega____ theta____ kappa____ phi______ frames
    -      115.0000   45.0000  -30.0000 48

 25 omega   62.00   99.00   1.0000    5.9000
omega____ theta____ kappa____ phi______ frames
    -      115.0000  -94.0000  150.0000 37

 26 omega   90.00  173.00   1.0000    5.9000
omega____ theta____ kappa____ phi______ frames
    -      115.0000   61.0000 -150.0000 83

 27 omega -115.00  -12.00   1.0000    5.9000
omega____ theta____ kappa____ phi______ frames
    -      -41.3004  -57.0000  -90.0000 103

 28 omega -120.00   -8.00   1.0000    5.9000
omega____ theta____ kappa____ phi______ frames
    -      -41.3004  -77.0000  120.0000 112

 29 omega -124.00  -79.00   1.0000    5.9000
omega____ theta____ kappa____ phi______ frames
    -      -41.3004  -99.0000  -30.0000 45

 30 omega -124.00  -79.00   1.0000    5.9000
omega____ theta____ kappa____ phi______ frames
    -      -41.3004  -99.0000   90.0000 45

 31 omega -120.00   -8.00   1.0000    5.9000
omega____ theta____ kappa____ phi______ frames
    -      -41.3004  -77.0000 -150.0000 112

 32 omega -115.00  -12.00   1.0000    5.9000
omega____ theta____ kappa____ phi______ frames
    -      -41.3004  -57.0000    0.0000 103

 33 omega   57.00  131.00   1.0000    5.9000
omega____ theta____ kappa____ phi______ frames
    -       41.3004  178.0000  -90.0000 74

 34 omega   85.00  178.00   1.0000    5.9000
omega____ theta____ kappa____ phi______ frames
    -      115.0000   61.0000 -180.0000 93

 35 omega   81.00  178.00   1.0000    5.9000
omega____ theta____ kappa____ phi______ frames
    -      115.0000   77.0000   60.0000 97

 36 omega   81.00  178.00   1.0000    5.9000
omega____ theta____ kappa____ phi______ frames
    -      115.0000   77.0000  -60.0000 97

 37 omega   85.00  178.00   1.0000    5.9000
omega____ theta____ kappa____ phi______ frames
    -      115.0000   61.0000 -120.0000 93

 38 omega   81.00  178.00   1.0000    5.9000
omega____ theta____ kappa____ phi______ frames
    -      115.0000   77.0000   30.0000 97

 39 omega   87.00  178.00   1.0000    5.9000
omega____ theta____ kappa____ phi______ frames
    -      115.0000   45.0000    0.0000 91

 40 omega   31.00  109.00   1.0000    5.9000
omega____ theta____ kappa____ phi______ frames
    -      115.0000  -94.0000 -120.0000 78

 41 omega   31.00  109.00   1.0000    5.9000
omega____ theta____ kappa____ phi______ frames
    -      115.0000  -94.0000  -30.0000 78

 42 omega   54.00  178.00   1.0000    5.9000
omega____ theta____ kappa____ phi______ frames
    -      115.0000   15.0000 -180.0000 124

 43 omega   81.00  178.00   1.0000    5.9000
omega____ theta____ kappa____ phi______ frames
    -      115.0000   77.0000  -90.0000 97

 44 omega   81.00  178.00   1.0000    5.9000
omega____ theta____ kappa____ phi______ frames
    -      115.0000   77.0000   90.0000 97

 45 omega   85.00  178.00   1.0000    5.9000
omega____ theta____ kappa____ phi______ frames
    -      115.0000   61.0000  150.0000 93

 46 omega   85.00  178.00   1.0000    5.9000
omega____ theta____ kappa____ phi______ frames
    -      115.0000   61.0000 -150.0000 93

 47 omega   84.00  178.00   1.0000    5.9000
omega____ theta____ kappa____ phi______ frames
    -      115.0000   30.0000   60.0000 94

 48 omega -120.00   -8.00   1.0000    5.9000
omega____ theta____ kappa____ phi______ frames
    -      -41.3004  -77.0000    0.0000 112

 49 omega -120.00  -27.00   1.0000    5.9000
omega____ theta____ kappa____ phi______ frames
    -      -41.3004  -77.0000   30.0000 93

 50 omega -120.00   -8.00   1.0000    5.9000
omega____ theta____ kappa____ phi______ frames
    -      -41.3004  -77.0000  -90.0000 112

 51 omega   57.00  131.00   1.0000    5.9000
omega____ theta____ kappa____ phi______ frames
    -       41.3004  178.0000  150.0000 74

 52 omega   -4.00   83.00   1.0000    5.9000
omega____ theta____ kappa____ phi______ frames
    -       41.3004  -99.0000  -90.0000 87
;
_diffrn_measurement_device_type 'Xcalibur, Atlas, Gemini'
_diffrn_measurement_method '\w scans'
_diffrn_orient_matrix_UB_11 -0.1371517000
_diffrn_orient_matrix_UB_12 0.1095506000
_diffrn_orient_matrix_UB_13 -0.0787636000
_diffrn_orient_matrix_UB_21 0.2179213000
_diffrn_orient_matrix_UB_22 -0.0130188000
_diffrn_orient_matrix_UB_23 -0.0556326000
_diffrn_orient_matrix_UB_31 -0.0698932000
_diffrn_orient_matrix_UB_32 -0.1762663000
_diffrn_orient_matrix_UB_33 -0.0240390000
_diffrn_radiation_monochromator graphite
_diffrn_radiation_type CuK\a
_diffrn_radiation_wavelength 1.54184
_diffrn_reflns_av_R_equivalents 0.0678
_diffrn_reflns_av_unetI/netI 0.0290
_diffrn_reflns_limit_h_max 7
_diffrn_reflns_limit_h_min -7
_diffrn_reflns_limit_k_max 8
_diffrn_reflns_limit_k_min -9
_diffrn_reflns_limit_l_max 19
_diffrn_reflns_limit_l_min -19
_diffrn_reflns_number 11484
_diffrn_reflns_theta_full 74.50
_diffrn_reflns_theta_max 74.50
_diffrn_reflns_theta_min 2.85
_diffrn_source 'Enhance (Cu) X-ray Source'
_exptl_absorpt_coefficient_mu 0.933
_exptl_absorpt_correction_T_max 1.00000
_exptl_absorpt_correction_T_min 0.70387
_exptl_absorpt_correction_type multi-scan
_exptl_absorpt_process_details
;
CrysAlisPro, Agilent Technologies,
Version 1.171.36.24 (release 03-12-2012 CrysAlis171 .NET)
(compiled Dec  3 2012,18:21:49)
Empirical absorption correction using spherical harmonics,
 implemented in SCALE3 ABSPACK scaling algorithm.
;
_exptl_crystal_colour colourless
_exptl_crystal_colour_lustre clear
_exptl_crystal_colour_modifier light
_exptl_crystal_colour_primary colourless
_exptl_crystal_density_diffrn 1.507
_exptl_crystal_density_method 'not measured'
_exptl_crystal_description prism
_exptl_crystal_F_000 316
_exptl_crystal_recrystallization_method 'Re-crystallisation from solvent: Dichloromethane'
_exptl_crystal_size_max 0.6567
_exptl_crystal_size_mid 0.5217
_exptl_crystal_size_min 0.3536
_refine_diff_density_max 0.210
_refine_diff_density_min -0.207
_refine_diff_density_rms 0.049
_refine_ls_extinction_method none
_refine_ls_goodness_of_fit_ref 1.047
_refine_ls_hydrogen_treatment constr
_refine_ls_matrix_type full
_refine_ls_number_parameters 208
_refine_ls_number_reflns 2775
_refine_ls_number_restraints 0
_refine_ls_restrained_S_all 1.047
_refine_ls_R_factor_all 0.0591
_refine_ls_R_factor_gt 0.0501
_refine_ls_shift/su_max 0.000
_refine_ls_shift/su_mean 0.000
_refine_ls_structure_factor_coef Fsqd
_refine_ls_weighting_details 'calc w=1/[\s^2^(Fo^2^)+(0.0871P)^2^+0.1120P] where P=(Fo^2^+2Fc^2^)/3'
_refine_ls_weighting_scheme calc
_refine_ls_wR_factor_gt 0.1349
_refine_ls_wR_factor_ref 0.1492
_reflns_number_gt 2296
_reflns_number_total 2775
_reflns_threshold_expression >2sigma(I)
_cod_data_source_file c6ce01041e2.cif
_cod_data_source_block 5h
_cod_depositor_comments 'Adding full bibliography for 7225471--7225478.cif.'
_cod_database_code 7225475
_reflns_odcompleteness_completeness 99.93
_reflns_odcompleteness_iscentric 1
_reflns_odcompleteness_theta 74.33
_olex2_refinement_description
;
1. Fixed Uiso
 At 1.2 times of:
  All C(H) groups
2.a Aromatic/amide H refined with riding coordinates:
 C4(H4), C5(H5), C6(H6), C7(H7), C8(H8), C9(H9), C12(H12), C13(H13), C15(H15),
 C16(H16)
;
_olex2_submission_special_instructions 'No special instructions were received'

loop_
_space_group_symop_id
_space_group_symop_operation_xyz
1 'x, y, z'
2 '-x, -y, -z'

loop_
_atom_site_label
_atom_site_type_symbol
_atom_site_fract_x
_atom_site_fract_y
_atom_site_fract_z
_atom_site_U_iso_or_equiv
_atom_site_adp_type
_atom_site_occupancy
_atom_site_calc_flag
_atom_site_refinement_flags_posn
C2 C 0.3169(3) 0.7280(2) 0.12306(10) 0.0434(4) Uani 1 d .
C3 C 0.5319(2) 0.67485(19) 0.08098(9) 0.0390(3) Uani 1 d .
C4 C 0.7101(3) 0.5743(2) 0.12554(10) 0.0414(3) Uani 1 d .
H4 H 0.8451 0.5437 0.0972 0.050 Uiso 1 calc R
C5 C 0.8722(3) 0.4105(2) 0.26745(11) 0.0484(4) Uani 1 d .
H5 H 1.0108 0.3767 0.2421 0.058 Uiso 1 calc R
C6 C 0.8441(3) 0.3586(2) 0.35494(11) 0.0534(4) Uani 1 d .
H6 H 0.9641 0.2908 0.3885 0.064 Uiso 1 calc R
C7 C 0.6371(3) 0.4073(2) 0.39291(11) 0.0538(4) Uani 1 d .
H7 H 0.6196 0.3716 0.4520 0.065 Uiso 1 calc R
C8 C 0.4562(3) 0.5080(2) 0.34434(11) 0.0502(4) Uani 1 d .
H8 H 0.3166 0.5389 0.3698 0.060 Uiso 1 calc R
C9 C 0.3960(3) 0.8450(2) -0.06630(10) 0.0434(4) Uani 1 d .
H9 H 0.2534 0.9026 -0.0545 0.052 Uiso 1 calc R
C10 C 0.5015(3) 0.85320(19) -0.14433(10) 0.0414(3) Uani 1 d .
C11 C 0.4244(3) 0.95076(18) -0.23016(9) 0.0402(3) Uani 1 d .
C12 C 0.5719(3) 0.9537(2) -0.30006(11) 0.0469(4) Uani 1 d .
H12 H 0.7209 0.8953 -0.2919 0.056 Uiso 1 calc R
C13 C 0.5006(3) 1.0420(2) -0.38162(11) 0.0537(4) Uani 1 d .
H13 H 0.5990 1.0428 -0.4284 0.064 Uiso 1 calc R
C14 C 0.2796(3) 1.1287(2) -0.39148(11) 0.0520(4) Uani 1 d .
C15 C 0.1305(3) 1.1311(2) -0.32417(12) 0.0533(4) Uani 1 d .
H15 H -0.0171 1.1920 -0.3328 0.064 Uiso 1 calc R
C16 C 0.2032(3) 1.0414(2) -0.24316(11) 0.0487(4) Uani 1 d .
H16 H 0.1034 1.0416 -0.1968 0.058 Uiso 1 calc R
C17 C 0.6933(3) 0.51372(19) 0.21677(10) 0.0409(3) Uani 1 d .
C18 C 0.4878(3) 0.56159(19) 0.25691(10) 0.0420(4) Uani 1 d .
N1 N 0.5444(2) 0.73455(16) -0.00981(8) 0.0412(3) Uani 1 d .
N2 N 0.7335(2) 0.6747(2) -0.05140(9) 0.0539(4) Uani 1 d .
N3 N 0.7068(2) 0.7470(2) -0.13232(9) 0.0537(4) Uani 1 d .
O1 O 0.30789(18) 0.66544(15) 0.20997(7) 0.0471(3) Uani 1 d .
O2 O 0.1505(2) 0.81976(18) 0.08928(8) 0.0597(4) Uani 1 d .
F1 F 0.2089(2) 1.21598(18) -0.47135(7) 0.0781(4) Uani 1 d .

loop_
_atom_site_aniso_label
_atom_site_aniso_U_11
_atom_site_aniso_U_22
_atom_site_aniso_U_33
_atom_site_aniso_U_23
_atom_site_aniso_U_13
_atom_site_aniso_U_12
C2 0.0415(8) 0.0463(8) 0.0419(8) -0.0078(6) 0.0021(6) -0.0016(6)
C3 0.0409(7) 0.0384(7) 0.0380(8) -0.0077(6) 0.0016(6) -0.0037(6)
C4 0.0400(7) 0.0426(8) 0.0417(8) -0.0087(6) 0.0032(6) -0.0020(6)
C5 0.0457(8) 0.0502(9) 0.0471(9) -0.0057(7) -0.0005(7) 0.0005(7)
C6 0.0574(9) 0.0492(9) 0.0495(9) 0.0002(7) -0.0077(7) 0.0000(7)
C7 0.0688(11) 0.0514(9) 0.0389(8) -0.0022(7) 0.0020(7) -0.0057(8)
C8 0.0561(9) 0.0501(9) 0.0434(9) -0.0073(7) 0.0077(7) -0.0024(7)
C9 0.0420(8) 0.0448(8) 0.0411(8) -0.0059(6) 0.0014(6) 0.0039(6)
C10 0.0429(7) 0.0387(7) 0.0421(8) -0.0071(6) 0.0019(6) -0.0021(6)
C11 0.0446(8) 0.0360(7) 0.0399(8) -0.0074(6) 0.0018(6) -0.0028(6)
C12 0.0446(8) 0.0481(8) 0.0454(9) -0.0056(7) 0.0031(6) 0.0035(6)
C13 0.0590(10) 0.0568(10) 0.0422(9) -0.0040(7) 0.0078(7) 0.0009(8)
C14 0.0613(10) 0.0479(9) 0.0433(9) -0.0014(7) -0.0069(7) 0.0000(7)
C15 0.0483(9) 0.0497(9) 0.0579(10) -0.0050(7) -0.0050(7) 0.0060(7)
C16 0.0470(8) 0.0480(9) 0.0487(9) -0.0064(7) 0.0061(7) 0.0031(7)
C17 0.0433(8) 0.0379(7) 0.0416(8) -0.0070(6) 0.0003(6) -0.0045(6)
C18 0.0457(8) 0.0383(7) 0.0418(8) -0.0068(6) 0.0000(6) -0.0038(6)
N1 0.0408(6) 0.0426(6) 0.0390(7) -0.0072(5) 0.0018(5) 0.0010(5)
N2 0.0483(7) 0.0670(9) 0.0408(7) -0.0040(6) 0.0040(6) 0.0123(6)
N3 0.0492(8) 0.0649(9) 0.0409(7) -0.0026(6) 0.0045(6) 0.0108(6)
O1 0.0438(6) 0.0528(6) 0.0417(6) -0.0053(5) 0.0057(4) 0.0037(5)
O2 0.0477(7) 0.0759(8) 0.0482(7) -0.0028(6) 0.0036(5) 0.0153(6)
F1 0.0864(9) 0.0883(9) 0.0485(6) 0.0075(6) -0.0125(6) 0.0109(7)

loop_
_atom_type_symbol
_atom_type_description
_atom_type_scat_dispersion_real
_atom_type_scat_dispersion_imag
_atom_type_scat_source
C C 0.0181 0.0091 'International Tables Vol C Tables 4.2.6.8 and 6.1.1.4'
H H 0.0000 0.0000 'International Tables Vol C Tables 4.2.6.8 and 6.1.1.4'
N N 0.0311 0.0180 'International Tables Vol C Tables 4.2.6.8 and 6.1.1.4'
O O 0.0492 0.0322 'International Tables Vol C Tables 4.2.6.8 and 6.1.1.4'
F F 0.0727 0.0534 'International Tables Vol C Tables 4.2.6.8 and 6.1.1.4'

loop_
_exptl_crystal_face_index_h
_exptl_crystal_face_index_k
_exptl_crystal_face_index_l
_exptl_crystal_face_perp_dist
_exptl_oxdiff_crystal_face_indexfrac_h
_exptl_oxdiff_crystal_face_indexfrac_k
_exptl_oxdiff_crystal_face_indexfrac_l
_exptl_oxdiff_crystal_face_x
_exptl_oxdiff_crystal_face_y
_exptl_oxdiff_crystal_face_z
0 -4 4 0.2025 -0.0004 -3.9992 3.9971 -0.7529 -0.1704 0.6089
-1 2 -8 0.2789 -1.0000 1.9995 -7.9966 0.9860 0.2009 -0.0903
-2 -2 6 0.1564 -2.0015 -1.9994 5.9966 -0.4168 -0.7437 0.3482
2 1 -8 0.1755 2.0016 0.9995 -7.9962 0.4648 0.8680 -0.1239
-4 -1 3 0.1564 -4.0023 -0.9995 2.9975 0.2033 -1.0259 0.3839
3 -1 -5 0.1767 3.0018 -1.0001 -4.9977 -0.1276 0.9452 0.0866
-4 -1 0 0.1742 -4.0021 -0.9996 -0.0014 0.4395 -0.8591 0.4560
3 -3 0 0.1898 3.0015 -2.9996 -0.0003 -0.7402 0.6932 0.3190
-2 4 2 0.3063 -2.0010 3.9994 2.0001 0.5550 -0.5994 -0.6132
-3 -1 -6 0.1951 -3.0013 -0.9998 -5.9989 0.7746 -0.3073 0.5302
2 -3 5 0.2433 2.0006 -2.9994 4.9976 -0.9966 0.1970 0.2687
-2 -1 -9 0.2089 -2.0006 -0.9999 -8.9976 0.8735 0.0776 0.5324
0 -2 9 0.2287 -0.0006 -1.9994 8.9960 -0.9275 -0.4746 0.1362
-1 -1 9 0.1927 -1.0011 -0.9996 8.9961 -0.6808 -0.7056 0.0299
1 -1 -9 0.1672 1.0010 -1.0001 -8.9968 0.4618 0.7317 0.3226
-2 0 8 0.1791 -2.0015 0.0003 7.9966 -0.3553 -0.8810 -0.0524
2 -2 -8 0.1544 2.0015 -1.9999 -7.9973 0.1363 0.9071 0.4049
-3 0 7 0.1836 -3.0020 0.0003 6.9967 -0.1393 -1.0434 0.0416
2 -4 -4 0.1617 2.0011 -3.9995 -3.9994 -0.3976 0.7107 0.6612
-4 1 2 0.2239 -4.0022 1.0001 1.9986 0.5010 -0.9964 0.0554
2 -4 -2 0.1742 2.0010 -3.9994 -2.0001 -0.5550 0.5994 0.6132
1 5 4 0.2194 1.0005 4.9991 4.0005 0.0953 -0.0696 -1.0473

loop_
_geom_angle_atom_site_label_1
_geom_angle_atom_site_label_2
_geom_angle_atom_site_label_3
_geom_angle
O1 C2 C3 115.81(13)
O2 C2 C3 126.73(15)
O2 C2 O1 117.46(14)
C4 C3 C2 121.78(14)
C4 C3 N1 121.13(13)
N1 C3 C2 117.09(13)
C3 C4 C17 120.33(14)
C6 C5 C17 120.23(16)
C5 C6 C7 120.08(16)
C8 C7 C6 121.02(16)
C18 C8 C7 118.35(16)
N1 C9 C10 104.88(13)
C9 C10 C11 130.37(14)
N3 C10 C9 108.05(14)
N3 C10 C11 121.57(14)
C12 C11 C10 120.35(14)
C12 C11 C16 118.77(15)
C16 C11 C10 120.88(14)
C13 C12 C11 121.11(15)
C14 C13 C12 118.04(16)
C15 C14 C13 122.63(16)
F1 C14 C13 118.32(16)
F1 C14 C15 119.05(16)
C14 C15 C16 118.75(16)
C15 C16 C11 120.68(15)
C5 C17 C4 123.52(15)
C18 C17 C4 118.13(14)
C18 C17 C5 118.35(15)
C8 C18 C17 121.96(15)
O1 C18 C8 117.54(14)
O1 C18 C17 120.50(14)
C9 N1 C3 131.46(13)
C9 N1 N2 110.35(13)
N2 N1 C3 118.19(12)
N3 N2 N1 107.07(13)
N2 N3 C10 109.65(13)
C2 O1 C18 123.44(12)

loop_
_geom_bond_atom_site_label_1
_geom_bond_atom_site_label_2
_geom_bond_distance
C2 C3 1.465(2)
C2 O1 1.3695(19)
C2 O2 1.1992(19)
C3 C4 1.342(2)
C3 N1 1.4252(19)
C4 C17 1.435(2)
C5 C6 1.378(2)
C5 C17 1.397(2)
C6 C7 1.386(3)
C7 C8 1.382(2)
C8 C18 1.382(2)
C9 C10 1.365(2)
C9 N1 1.3537(19)
C10 C11 1.469(2)
C10 N3 1.364(2)
C11 C12 1.390(2)
C11 C16 1.392(2)
C12 C13 1.383(2)
C13 C14 1.378(3)
C14 C15 1.367(3)
C14 F1 1.3579(19)
C15 C16 1.381(2)
C17 C18 1.393(2)
C18 O1 1.3757(19)
N1 N2 1.3562(18)
N2 N3 1.298(2)

loop_
_geom_torsion_atom_site_label_1
_geom_torsion_atom_site_label_2
_geom_torsion_atom_site_label_3
_geom_torsion_atom_site_label_4
_geom_torsion
C2 C3 C4 C17 0.7(2)
C2 C3 N1 C9 5.0(2)
C2 C3 N1 N2 -174.56(13)
C3 C2 O1 C18 1.1(2)
C3 C4 C17 C5 -179.28(14)
C3 C4 C17 C18 0.3(2)
C3 N1 N2 N3 -179.67(13)
C4 C3 N1 C9 -174.97(15)
C4 C3 N1 N2 5.4(2)
C4 C17 C18 C8 179.52(14)
C4 C17 C18 O1 -0.6(2)
C5 C6 C7 C8 0.0(3)
C5 C17 C18 C8 -0.9(2)
C5 C17 C18 O1 179.02(13)
C6 C5 C17 C4 179.42(15)
C6 C5 C17 C18 -0.2(2)
C6 C7 C8 C18 -1.0(3)
C7 C8 C18 C17 1.4(2)
C7 C8 C18 O1 -178.45(14)
C8 C18 O1 C2 179.74(13)
C9 C10 C11 C12 173.66(16)
C9 C10 C11 C16 -6.5(3)
C9 C10 N3 N2 -0.2(2)
C9 N1 N2 N3 0.64(19)
C10 C9 N1 C3 179.61(14)
C10 C9 N1 N2 -0.76(18)
C10 C11 C12 C13 178.77(15)
C10 C11 C16 C15 -179.22(15)
C11 C10 N3 N2 -179.32(14)
C11 C12 C13 C14 0.6(3)
C12 C11 C16 C15 0.7(2)
C12 C13 C14 C15 0.3(3)
C12 C13 C14 F1 179.87(15)
C13 C14 C15 C16 -0.7(3)
C14 C15 C16 C11 0.2(3)
C16 C11 C12 C13 -1.1(2)
C17 C5 C6 C7 0.6(3)
C17 C18 O1 C2 -0.2(2)
N1 C3 C4 C17 -179.29(12)
N1 C9 C10 C11 179.59(15)
N1 C9 C10 N3 0.59(17)
N1 N2 N3 C10 -0.3(2)
N3 C10 C11 C12 -7.5(2)
N3 C10 C11 C16 172.41(14)
O1 C2 C3 C4 -1.4(2)
O1 C2 C3 N1 178.62(12)
O2 C2 C3 C4 178.60(16)
O2 C2 C3 N1 -1.4(2)
O2 C2 O1 C18 -178.88(14)
F1 C14 C15 C16 179.70(15)
